data_8103314
loop_
_publ_author_name
'Hai-Jun Qiao'
'Zhi-Gang Tang'
'Min Yang'

_publ_section_title
;
 Crystal structure of
 catena-aqua(m-chlorido)-(2-carboxylato-5-methylpyrazine-k2N,O)copper(II)
 monohydrate, CuCl(H2O)(C6H6N2O2) &#x00B7; H2O
;
_journal_issue 2
_journal_name_full 'Zeitschrift f\"ur Kristallographie - New Crystal Structures'
_journal_page_first 207
_journal_volume 227
_journal_year 2012
_chemical_formula_sum 'C6 H9 Cl Cu N2 O4'
_chemical_formula_weight 272.14
_space_group_IT_number 2
_symmetry_cell_setting monoclinic
_symmetry_space_group_name_Hall '-P 1'
_symmetry_space_group_name_H-M 'P -1'
_atom_sites_solution_hydrogens geom
_atom_sites_solution_primary direct
_atom_sites_solution_secondary difmap
_audit_creation_method SHELXL-97
_cell_angle_alpha 111.337(2)
_cell_angle_beta 96.290(2)
_cell_angle_gamma 98.626(2)
_cell_formula_units_Z 2
_cell_length_a 3.8512(6)
_cell_length_b 11.4011(18)
_cell_length_c 11.5587(18)
_cell_measurement_reflns_used 114
_cell_measurement_temperature 296(2)
_cell_measurement_theta_max 19.8
_cell_measurement_theta_min 2.5
_cell_volume 459.90(12)
_computing_cell_refinement 'SAINT (Bruker, 2002)'
_computing_data_collection 'SMART (Bruker, 2002)'
_computing_data_reduction 'Bruker SAINT'
_computing_structure_refinement 'SHELXL-97 (Sheldrick, 1997)'
_computing_structure_solution 'SHELXS-97 (Sheldrick, 1997)'
_diffrn_ambient_temperature 296(2)
_diffrn_measured_fraction_theta_full 0.984
_diffrn_measured_fraction_theta_max 0.984
_diffrn_measurement_device_type 'Bruker Smart APEX-II CCD'
_diffrn_measurement_method '\f and \w scans'
_diffrn_radiation_monochromator graphite
_diffrn_radiation_source 'fine-focus sealed tube'
_diffrn_radiation_type MoK\a
_diffrn_radiation_wavelength 0.71073
_diffrn_reflns_av_R_equivalents 0.0114
_diffrn_reflns_av_sigmaI/netI 0.0252
_diffrn_reflns_limit_h_max 4
_diffrn_reflns_limit_h_min -4
_diffrn_reflns_limit_k_max 13
_diffrn_reflns_limit_k_min -13
_diffrn_reflns_limit_l_max 7
_diffrn_reflns_limit_l_min -13
_diffrn_reflns_number 2310
_diffrn_reflns_theta_full 25.04
_diffrn_reflns_theta_max 25.04
_diffrn_reflns_theta_min 1.92
_diffrn_standards_decay_% none
_exptl_absorpt_coefficient_mu 2.654
_exptl_absorpt_correction_T_max 0.8360
_exptl_absorpt_correction_T_min 0.7773
_exptl_absorpt_correction_type empirical
_exptl_absorpt_process_details '(SADABS; Sheldrick, 1996)'
_exptl_crystal_colour blue
_exptl_crystal_density_diffrn 1.965
_exptl_crystal_density_method 'not measured'
_exptl_crystal_description block
_exptl_crystal_F_000 274
_exptl_crystal_size_max 0.10
_exptl_crystal_size_mid 0.08
_exptl_crystal_size_min 0.07
_refine_diff_density_max 1.078
_refine_diff_density_min -0.380
_refine_diff_density_rms 0.100
_refine_ls_extinction_method none
_refine_ls_goodness_of_fit_ref 1.071
_refine_ls_hydrogen_treatment mixed
_refine_ls_matrix_type full
_refine_ls_number_parameters 144
_refine_ls_number_reflns 1604
_refine_ls_number_restraints 4
_refine_ls_restrained_S_all 1.070
_refine_ls_R_factor_all 0.0424
_refine_ls_R_factor_gt 0.0375
_refine_ls_shift/su_max 0.000
_refine_ls_shift/su_mean 0.000
_refine_ls_structure_factor_coef Fsqd
_refine_ls_weighting_details 'calc w=1/[\s^2^(Fo^2^)+(0.0640P)^2^+0.3919P] where P=(Fo^2^+2Fc^2^)/3'
_refine_ls_weighting_scheme calc
_refine_ls_wR_factor_gt 0.0983
_refine_ls_wR_factor_ref 0.1035
_reflns_number_gt 1429
_reflns_number_total 1604
_reflns_threshold_expression >2sigma(I)
_cod_data_source_file 1267-3643.cff
_cod_data_source_block xb4475
_cod_original_sg_symbol_H-M p-1
_cod_database_code 8103314

loop_
_symmetry_equiv_pos_as_xyz
'x, y, z'
'-x, -y, -z'

loop_
_atom_site_label
_atom_site_type_symbol
_atom_site_fract_x
_atom_site_fract_y
_atom_site_fract_z
_atom_site_U_iso_or_equiv
_atom_site_adp_type
_atom_site_occupancy
_atom_site_symmetry_multiplicity
_atom_site_calc_flag
_atom_site_refinement_flags
Cu1 Cu 0.65834(11) 0.52542(4) 0.78830(4) 0.0281(2) Uani 1 1 d .
Cl1 Cl 0.1484(2) 0.43690(8) 0.64377(8) 0.0304(2) Uani 1 1 d .
O3 O 0.6010(9) 0.3873(3) 0.8479(3) 0.0495(8) Uani 1 1 d D
N1 N 0.7427(8) 0.6878(3) 0.7565(3) 0.0252(6) Uani 1 1 d .
C3 C 1.0737(10) 0.9018(4) 0.8443(4) 0.0302(8) Uani 1 1 d .
H3 H 1.2366 0.9662 0.9103 0.036 Uiso 1 1 calc R
N2 N 0.9364(8) 0.9276(3) 0.7469(3) 0.0312(7) Uani 1 1 d .
C4 C 0.7038(9) 0.8324(4) 0.6528(4) 0.0289(8) Uani 1 1 d .
C5 C 0.6054(10) 0.7124(4) 0.6577(3) 0.0286(8) Uani 1 1 d .
H5 H 0.4421 0.6480 0.5917 0.034 Uiso 1 1 calc R
C2 C 0.9811(9) 0.7828(3) 0.8496(3) 0.0255(7) Uani 1 1 d .
C6 C 0.5537(11) 0.8609(4) 0.5430(4) 0.0367(9) Uani 1 1 d .
H6A H 0.4659 0.9392 0.5733 0.055 Uiso 1 1 calc R
H6B H 0.3616 0.7915 0.4900 0.055 Uiso 1 1 calc R
H6C H 0.7373 0.8705 0.4953 0.055 Uiso 1 1 calc R
O1 O 1.0314(7) 0.6292(2) 0.9388(2) 0.0347(6) Uani 1 1 d .
O4 O 0.0742(10) 0.1824(3) 0.7331(3) 0.0494(8) Uani 1 1 d D
C1 C 1.1430(9) 0.7469(3) 0.9539(3) 0.0296(8) Uani 1 1 d .
O2 O 1.3661(8) 0.8261(3) 1.0410(3) 0.0434(7) Uani 1 1 d .
H3A H 0.401(7) 0.329(4) 0.821(5) 0.061(16) Uiso 1 1 d D
H3B H 0.755(13) 0.397(6) 0.914(4) 0.10(2) Uiso 1 1 d D
H4A H 0.07(2) 0.113(4) 0.749(8) 0.13(3) Uiso 1 1 d D
H4B H -0.141(9) 0.199(7) 0.729(8) 0.13(3) Uiso 1 1 d D

loop_
_atom_site_aniso_label
_atom_site_aniso_U_11
_atom_site_aniso_U_22
_atom_site_aniso_U_33
_atom_site_aniso_U_23
_atom_site_aniso_U_13
_atom_site_aniso_U_12
Cu1 0.0336(3) 0.0216(3) 0.0276(3) 0.0130(2) -0.00435(19) -0.00112(19)
Cl1 0.0297(5) 0.0273(5) 0.0301(5) 0.0107(4) -0.0026(4) -0.0001(3)
O3 0.0516(19) 0.0426(18) 0.056(2) 0.0379(17) -0.0176(16) -0.0149(14)
N1 0.0293(15) 0.0226(15) 0.0240(16) 0.0100(13) 0.0028(12) 0.0046(12)
C3 0.035(2) 0.0224(18) 0.0272(19) 0.0075(16) 0.0017(15) -0.0019(15)
N2 0.0368(17) 0.0238(16) 0.0332(18) 0.0135(14) 0.0024(14) 0.0033(13)
C4 0.0297(18) 0.031(2) 0.031(2) 0.0168(17) 0.0065(15) 0.0075(15)
C5 0.0325(19) 0.0265(19) 0.0252(19) 0.0114(16) 0.0000(15) 0.0015(15)
C2 0.0244(17) 0.0240(18) 0.0254(19) 0.0083(15) 0.0017(14) 0.0020(14)
C6 0.042(2) 0.034(2) 0.037(2) 0.0216(19) -0.0007(17) 0.0021(17)
O1 0.0458(16) 0.0233(13) 0.0303(15) 0.0139(12) -0.0099(12) -0.0038(11)
O4 0.065(2) 0.0318(17) 0.0493(19) 0.0221(15) -0.0031(16) -0.0020(15)
C1 0.0317(19) 0.028(2) 0.027(2) 0.0102(17) 0.0015(16) 0.0041(15)
O2 0.0520(17) 0.0340(15) 0.0342(16) 0.0155(13) -0.0161(14) -0.0096(13)

loop_
_atom_type_symbol
_atom_type_description
_atom_type_scat_dispersion_real
_atom_type_scat_dispersion_imag
_atom_type_scat_source
C C 0.0033 0.0016 'International Tables Vol C Tables 4.2.6.8 and 6.1.1.4'
H H 0.0000 0.0000 'International Tables Vol C Tables 4.2.6.8 and 6.1.1.4'
N N 0.0061 0.0033 'International Tables Vol C Tables 4.2.6.8 and 6.1.1.4'
O O 0.0106 0.0060 'International Tables Vol C Tables 4.2.6.8 and 6.1.1.4'
Cl Cl 0.1484 0.1585 'International Tables Vol C Tables 4.2.6.8 and 6.1.1.4'
Cu Cu 0.3201 1.2651 'International Tables Vol C Tables 4.2.6.8 and 6.1.1.4'

loop_
_geom_angle_atom_site_label_1
_geom_angle_atom_site_label_2
_geom_angle_atom_site_label_3
_geom_angle
_geom_angle_site_symmetry_3
O3 Cu1 O1 89.54(12) .
O3 Cu1 N1 170.57(13) .
O1 Cu1 N1 82.15(11) .
O3 Cu1 Cl1 92.91(9) .
O1 Cu1 Cl1 166.16(9) .
N1 Cu1 Cl1 94.13(9) .
O3 Cu1 Cl1 94.96(12) 1_655
O1 Cu1 Cl1 92.59(9) 1_655
N1 Cu1 Cl1 89.89(9) 1_655
Cl1 Cu1 Cl1 100.75(4) 1_655
Cu1 Cl1 Cu1 100.75(4) 1_455
Cu1 O3 H3A 120(3) .
Cu1 O3 H3B 116(4) .
H3A O3 H3B 123(5) .
C5 N1 C2 117.9(3) .
C5 N1 Cu1 129.9(3) .
C2 N1 Cu1 112.2(2) .
N2 C3 C2 122.0(3) .
N2 C3 H3 119.0 .
C2 C3 H3 119.0 .
C3 N2 C4 117.6(3) .
N2 C4 C5 121.0(3) .
N2 C4 C6 117.5(3) .
C5 C4 C6 121.5(3) .
N1 C5 C4 121.0(3) .
N1 C5 H5 119.5 .
C4 C5 H5 119.5 .
N1 C2 C3 120.6(3) .
N1 C2 C1 115.4(3) .
C3 C2 C1 123.9(3) .
C4 C6 H6A 109.5 .
C4 C6 H6B 109.5 .
H6A C6 H6B 109.5 .
C4 C6 H6C 109.5 .
H6A C6 H6C 109.5 .
H6B C6 H6C 109.5 .
C1 O1 Cu1 115.7(2) .
H4A O4 H4B 109(7) .
O2 C1 O1 125.6(3) .
O2 C1 C2 120.1(3) .
O1 C1 C2 114.4(3) .

loop_
_geom_bond_atom_site_label_1
_geom_bond_atom_site_label_2
_geom_bond_distance
_geom_bond_site_symmetry_2
Cu1 O3 1.929(3) .
Cu1 O1 1.984(3) .
Cu1 N1 2.002(3) .
Cu1 Cl1 2.2639(10) .
Cu1 Cl1 2.7216(11) 1_655
Cl1 Cu1 2.7216(11) 1_455
O3 H3A 0.877(10) .
O3 H3B 0.876(10) .
N1 C5 1.344(5) .
N1 C2 1.346(5) .
C3 N2 1.338(5) .
C3 C2 1.375(5) .
C3 H3 0.9300 .
N2 C4 1.341(5) .
C4 C5 1.387(5) .
C4 C6 1.499(5) .
C5 H5 0.9300 .
C2 C1 1.510(5) .
C6 H6A 0.9600 .
C6 H6B 0.9600 .
C6 H6C 0.9600 .
O1 C1 1.288(4) .
O4 H4A 0.876(10) .
O4 H4B 0.877(10) .
C1 O2 1.218(4) .

loop_
_geom_hbond_atom_site_label_D
_geom_hbond_atom_site_label_H
_geom_hbond_atom_site_label_A
_geom_hbond_distance_DH
_geom_hbond_distance_HA
_geom_hbond_distance_DA
_geom_hbond_angle_DHA
_geom_hbond_site_symmetry_A
O3 H3A O4 0.877(10) 1.810(19) 2.658(4) 162(5) .
O3 H3B O1 0.876(10) 1.95(3) 2.787(4) 160(6) 2_767
O4 H4A N2 0.876(10) 2.09(2) 2.940(4) 164(7) 1_445
O4 H4B O3 0.877(10) 2.50(6) 3.176(5) 134(7) 1_455
